data_1008344
loop_
_publ_author_name
'Averbuch-Pouchot, M T'
'Bagieu-Beucher, M'

_publ_section_title
;
Structural investigations of two bismuth-ammonium condensed phosphates:
Bi H N H~4~ P~3~ O~10~ and Bi N H~4~ (P O~3~)~4~
;
_journal_coden_ASTM ZAACAB
_journal_name_full
;
Zeitschrift fuer Anorganische und Allgemeine Chemie
;
_journal_page_first 171
_journal_page_last 180
_journal_paper_doi 10.1002/zaac.19875520919
_journal_volume 552
_journal_year 1987
_chemical_formula_structural 'Bi N H4 (P O3)4'
_chemical_formula_sum 'Bi H4 N O12 P4'
_chemical_name_systematic 'Bismuth ammonium tetraphosphate'
_space_group_IT_number 14
_symmetry_cell_setting monoclinic
_symmetry_Int_Tables_number 14
_symmetry_space_group_name_Hall '-P 2yn'
_symmetry_space_group_name_H-M 'P 1 21/n 1'
_cell_angle_alpha 90
_cell_angle_beta 106.18(4)
_cell_angle_gamma 90
_cell_formula_units_Z 4
_cell_length_a 10.925(9)
_cell_length_b 9.034(8)
_cell_length_c 10.438(9)
_cell_volume 989.4
_refine_ls_R_factor_all 0.047
_cod_original_formula_sum 'H4 Bi N O12 P4'
_cod_database_code 1008344

loop_
_symmetry_equiv_pos_as_xyz
x,y,z
1/2+x,1/2-y,1/2+z
-x,-y,-z
1/2-x,1/2+y,1/2-z

loop_
_atom_site_label
_atom_site_type_symbol
_atom_site_symmetry_multiplicity
_atom_site_Wyckoff_symbol
_atom_site_fract_x
_atom_site_fract_y
_atom_site_fract_z
_atom_site_occupancy
_atom_site_attached_hydrogens
_atom_site_calc_flag
Bi1 Bi3+ 4 e 0.18458(4) 0.77718(5) 0.00098(4) 1. 0 d
P1 P5+ 4 e 0.7278(3) 0.4716(3) 0.2502(3) 1. 0 d
P2 P5+ 4 e 0.5186(3) 0.3941(3) 0.8232(3) 1. 0 d
P3 P5+ 4 e 0.7411(3) 0.5904(3) 0.8571(3) 1. 0 d
P4 P5+ 4 e 0.1390(3) 0.1759(3) 0.9589(3) 1. 0 d
O1 O2- 4 e 0.7077(9) 0.080(1) 0.1448(9) 1. 0 d
O2 O2- 4 e 0.6910(9) 0.902(1) 0.3265(10) 1. 0 d
O3 O2- 4 e 0.8361(9) 0.843(1) 0.1850(8) 1. 0 d
O4 O2- 4 e 0.8930(9) 0.044(1) 0.3559(9) 1. 0 d
O5 O2- 4 e 0.4860(9) 0.346(1) 0.6821(9) 1. 0 d
O6 O2- 4 e 0.4170(8) 0.712(1) 0.0727(9) 1. 0 d
O7 O2- 4 e 0.5969(9) 0.547(1) 0.8371(11) 1. 0 d
O8 O2- 4 e 0.7549(10) 0.679(1) 0.7436(10) 1. 0 d
O9 O2- 4 e 0.3277(9) 0.041(1) 0.3987(10) 1. 0 d
O10 O2- 4 e 0.7438(8) 0.198(1) 0.5171(9) 1. 0 d
O11 O2- 4 e 0.0096(8) 0.240(1) 0.9331(9) 1. 0 d
O12 O2- 4 e 0.8256(11) 0.960(1) 0.9607(10) 1. 0 d
N1 N3- 4 e 0.045(1) 0.567(2) 0.307(2) 1. 0 d
H1 H1+ 4 ? -1. -1. -1. 4. 0 dum

loop_
_atom_type_symbol
_atom_type_oxidation_number
Bi3+ 3.000
P5+ 5.000
O2- -2.000
N3- -3.000
H1+ 1.000
